data_7002908
loop_
_publ_author_name
'Liu, Hui'
'Tian, Jinlei'
'Kou, Yingying'
'Zhang, Jingyan'
'Feng, Li'
'Li, Dongdong'
'Gu, Wen'
'Liu, Xin'
'Liao, Daizheng'
'Cheng, Peng'
'Ribas, Joan'
'Yan, Shiping'

_publ_section_title
;
 Synthesis, structures and magnetic properties of polynuclear
 mixed-valence MnIIMnIII complexes containing
 3-(2-phenol)-5-(pyridin-2-yl)-1,2,4-triazole ligand
;
_journal_issue 47
_journal_name_full 'Dalton Transactions'
_journal_page_first 10511
_journal_page_last 10517
_journal_paper_doi 10.1039/b904553h
_journal_year 2009
_chemical_formula_sum 'C39.5 H41 Mn2 N10 O9.5'
_chemical_formula_weight 917.70
_chemical_name_systematic ?
_space_group_IT_number 15
_symmetry_cell_setting monoclinic
_symmetry_space_group_name_Hall '-C 2yc'
_symmetry_space_group_name_H-M 'C 1 2/c 1'
_atom_sites_solution_hydrogens geom
_atom_sites_solution_primary direct
_atom_sites_solution_secondary difmap
_audit_creation_method SHELXL-97
_cell_angle_alpha 90.00
_cell_angle_beta 116.436(3)
_cell_angle_gamma 90.00
_cell_formula_units_Z 8
_cell_length_a 21.667(6)
_cell_length_b 19.462(5)
_cell_length_c 22.363(6)
_cell_measurement_reflns_used 10164
_cell_measurement_temperature 113(2)
_cell_measurement_theta_max 27.9
_cell_measurement_theta_min 1.9
_cell_volume 8444(4)
_computing_cell_refinement CrystalClear
_computing_data_collection CrystalClear
_computing_data_reduction CrystalClear
_computing_publication_material 'CrystalStructure 3.7.0'
_computing_structure_refinement 'SHELXL-97 (Sheldrick, 1997)'
_computing_structure_solution 'SHELXS-97 (Sheldrick, 1990)'
_diffrn_ambient_temperature 113(2)
_diffrn_detector_area_resol_mean 7.31
_diffrn_measured_fraction_theta_full 0.999
_diffrn_measured_fraction_theta_max 0.999
_diffrn_measurement_device_type 'Rigaku Saturn CCD arae detector'
_diffrn_measurement_method '\w and \f scans'
_diffrn_radiation_monochromator confocal
_diffrn_radiation_source 'rotating anode'
_diffrn_radiation_type MoK\a
_diffrn_radiation_wavelength 0.71070
_diffrn_reflns_av_R_equivalents 0.0368
_diffrn_reflns_av_sigmaI/netI 0.0322
_diffrn_reflns_limit_h_max 20
_diffrn_reflns_limit_h_min -25
_diffrn_reflns_limit_k_max 22
_diffrn_reflns_limit_k_min -23
_diffrn_reflns_limit_l_max 26
_diffrn_reflns_limit_l_min -24
_diffrn_reflns_number 25643
_diffrn_reflns_theta_full 25.01
_diffrn_reflns_theta_max 25.01
_diffrn_reflns_theta_min 2.04
_diffrn_standards_decay_% 0
_diffrn_standards_interval_count 0
_diffrn_standards_interval_time 0
_diffrn_standards_number 0
_exptl_absorpt_coefficient_mu 0.666
_exptl_absorpt_correction_T_max 0.9010
_exptl_absorpt_correction_T_min 0.8674
_exptl_absorpt_correction_type multi-scan
_exptl_absorpt_process_details CrystalClear
_exptl_crystal_colour colorless
_exptl_crystal_density_diffrn 1.444
_exptl_crystal_density_method 'not measured'
_exptl_crystal_description prism
_exptl_crystal_F_000 3792
_exptl_crystal_size_max 0.22
_exptl_crystal_size_mid 0.18
_exptl_crystal_size_min 0.16
_refine_diff_density_max 0.867
_refine_diff_density_min -0.748
_refine_diff_density_rms 0.079
_refine_ls_extinction_method none
_refine_ls_goodness_of_fit_ref 1.091
_refine_ls_hydrogen_treatment constr
_refine_ls_matrix_type full
_refine_ls_number_parameters 588
_refine_ls_number_reflns 7449
_refine_ls_number_restraints 44
_refine_ls_restrained_S_all 1.096
_refine_ls_R_factor_all 0.0518
_refine_ls_R_factor_gt 0.0458
_refine_ls_shift/su_max 0.002
_refine_ls_shift/su_mean 0.000
_refine_ls_structure_factor_coef Fsqd
_refine_ls_weighting_details 'calc w=1/[\s^2^(Fo^2^)+(0.0637P)^2^+21.9552P] where P=(Fo^2^+2Fc^2^)/3'
_refine_ls_weighting_scheme calc
_refine_ls_wR_factor_gt 0.1231
_refine_ls_wR_factor_ref 0.1280
_reflns_number_gt 6592
_reflns_number_total 7449
_reflns_threshold_expression >2sigma(I)
_cod_data_source_file b904553h.txt
_cod_data_source_block shelxla
_cod_depositor_comments
;
 Marking attached hydrogen atoms.

 Antanas Vaitkus,
 2017-07-12
;
_cod_original_formula_sum 'C39.50 H41 Mn2 N10 O9.50'
_cod_database_code 7002908

loop_
_symmetry_equiv_pos_as_xyz
'x, y, z'
'-x, y, -z+1/2'
'x+1/2, y+1/2, z'
'-x+1/2, y+1/2, -z+1/2'
'-x, -y, -z'
'x, -y, z-1/2'
'-x+1/2, -y+1/2, -z'
'x+1/2, -y+1/2, z-1/2'

loop_
_atom_site_label
_atom_site_type_symbol
_atom_site_fract_x
_atom_site_fract_y
_atom_site_fract_z
_atom_site_U_iso_or_equiv
_atom_site_adp_type
_atom_site_occupancy
_atom_site_symmetry_multiplicity
_atom_site_calc_flag
_atom_site_refinement_flags
_atom_site_disorder_assembly
_atom_site_disorder_group
_atom_site_attached_hydrogens
Mn1 Mn 0.84367(2) 0.48412(2) 1.02106(2) 0.01672(13) Uani 1 1 d . . . 0
Mn2 Mn 0.82372(2) 0.32291(2) 0.89090(2) 0.01715(13) Uani 1 1 d . . . 0
N1 N 0.95252(13) 0.50971(12) 1.10055(12) 0.0207(5) Uani 1 1 d . . . 0
N2 N 1.02080(12) 0.39269(12) 1.01668(11) 0.0199(5) Uani 1 1 d . . . 0
N3 N 0.91371(12) 0.42229(12) 0.99863(11) 0.0177(5) Uani 1 1 d . . . 0
N4 N 0.90826(12) 0.37514(11) 0.95127(11) 0.0172(5) Uani 1 1 d . . . 0
N5 N 0.78070(12) 0.47794(12) 1.07988(11) 0.0188(5) Uani 1 1 d . . . 0
N6 N 0.68826(13) 0.33024(12) 0.97797(12) 0.0186(5) Uani 1 1 d . . . 0
N7 N 0.77871(12) 0.39191(12) 0.98613(11) 0.0171(5) Uani 1 1 d . . . 0
N8 N 0.76692(12) 0.34122(11) 0.93999(11) 0.0162(5) Uani 1 1 d . . . 0
O1 O 0.87189(10) 0.30160(11) 0.83995(9) 0.0225(4) Uani 1 1 d . . . 0
O2 O 0.75042(11) 0.26930(11) 0.83146(10) 0.0248(5) Uani 1 1 d . . . 0
O3 O 0.69123(12) 0.82746(10) 0.78892(10) 0.0254(5) Uani 1 1 d . . . 0
H3 H 0.6712 0.8184 0.7479 0.038 Uiso 1 1 calc R . . 0
O4 O 0.81197(11) 0.59138(10) 1.00482(10) 0.0237(5) Uani 1 1 d . . . 0
O5 O 0.79414(12) 0.53008(10) 0.91591(10) 0.0267(5) Uani 1 1 d . . . 0
O6 O 0.77528(11) 0.41840(11) 0.82947(10) 0.0235(5) Uani 1 1 d . . . 0
H6A H 0.7875 0.4580 0.8467 0.028 Uiso 1 1 d R . . 0
H6B H 0.7449 0.4145 0.7892 0.028 Uiso 1 1 d R . . 0
O7 O 0.87751(11) 0.23625(10) 0.95986(11) 0.0270(5) Uani 1 1 d . . . 0
H7A H 0.9074 0.2446 0.9996 0.032 Uiso 1 1 d R . . 0
H7B H 0.8682 0.1950 0.9464 0.032 Uiso 1 1 d R . . 0
C1 C 0.97022(17) 0.55529(16) 1.15042(15) 0.0263(7) Uani 1 1 d . . . 0
H1 H 0.9344 0.5785 1.1558 0.032 Uiso 1 1 calc R . . 0
C2 C 1.03757(17) 0.57026(17) 1.19438(15) 0.0290(7) Uani 1 1 d . . . 0
H2 H 1.0478 0.6027 1.2293 0.035 Uiso 1 1 calc R . . 0
C3 C 1.08994(17) 0.53689(17) 1.18638(15) 0.0282(7) Uani 1 1 d . . . 0
H3A H 1.1368 0.5461 1.2159 0.034 Uiso 1 1 calc R . . 0
C4 C 1.07305(16) 0.48987(15) 1.13463(14) 0.0233(6) Uani 1 1 d . . . 0
H4 H 1.1080 0.4664 1.1280 0.028 Uiso 1 1 calc R . . 0
C5 C 1.00405(15) 0.47807(14) 1.09296(13) 0.0189(6) Uani 1 1 d . . . 0
C6 C 0.98086(15) 0.43059(14) 1.03600(13) 0.0175(6) Uani 1 1 d . . . 0
C7 C 0.97326(15) 0.35889(14) 0.96330(13) 0.0185(6) Uani 1 1 d . . . 0
C8 C 0.99032(16) 0.31106(15) 0.92246(15) 0.0220(6) Uani 1 1 d . . . 0
C9 C 1.05924(17) 0.29467(18) 0.94125(16) 0.0304(7) Uani 1 1 d . . . 0
H9 H 1.0940 0.3126 0.9818 0.036 Uiso 1 1 calc R . . 0
C10 C 1.07766(18) 0.2530(2) 0.90199(18) 0.0404(9) Uani 1 1 d . . . 0
H10 H 1.1247 0.2423 0.9153 0.048 Uiso 1 1 calc R . . 0
C11 C 1.02684(19) 0.2269(2) 0.84295(18) 0.0429(9) Uani 1 1 d . . . 0
H11 H 1.0393 0.1980 0.8159 0.051 Uiso 1 1 calc R . . 0
C12 C 0.95815(18) 0.2424(2) 0.82294(17) 0.0365(8) Uani 1 1 d . . . 0
H12 H 0.9239 0.2239 0.7824 0.044 Uiso 1 1 calc R . . 0
C13 C 0.93878(16) 0.28524(16) 0.86226(15) 0.0240(6) Uani 1 1 d . . . 0
C14 C 0.78316(16) 0.52251(15) 1.12648(15) 0.0239(6) Uani 1 1 d . . . 0
H14 H 0.8168 0.5580 1.1397 0.029 Uiso 1 1 calc R . . 0
C15 C 0.73968(18) 0.51983(17) 1.15627(17) 0.0324(8) Uani 1 1 d . . . 0
H15 H 0.7435 0.5523 1.1895 0.039 Uiso 1 1 calc R . . 0
C16 C 0.6904(2) 0.4687(2) 1.1366(2) 0.0426(9) Uani 1 1 d . . . 0
H16 H 0.6602 0.4649 1.1569 0.051 Uiso 1 1 calc R . . 0
C17 C 0.68530(19) 0.42285(18) 1.08710(18) 0.0354(8) Uani 1 1 d . . . 0
H17 H 0.6507 0.3883 1.0718 0.042 Uiso 1 1 calc R . . 0
C18 C 0.73171(16) 0.42869(14) 1.06045(14) 0.0207(6) Uani 1 1 d . . . 0
C19 C 0.73146(15) 0.38281(14) 1.00770(13) 0.0177(6) Uani 1 1 d . . . 0
C20 C 0.71154(15) 0.30559(14) 0.93519(13) 0.0169(6) Uani 1 1 d . . . 0
C21 C 0.67998(15) 0.24904(14) 0.88849(14) 0.0185(6) Uani 1 1 d . . . 0
C22 C 0.62695(16) 0.21010(15) 0.89120(15) 0.0221(6) Uani 1 1 d . . . 0
H22 H 0.6127 0.2198 0.9248 0.027 Uiso 1 1 calc R . . 0
C23 C 0.59493(16) 0.15785(15) 0.84606(15) 0.0258(7) Uani 1 1 d . . . 0
H23 H 0.5589 0.1321 0.8484 0.031 Uiso 1 1 calc R . . 0
C24 C 0.61603(16) 0.14351(15) 0.79733(15) 0.0265(7) Uani 1 1 d . . . 0
H24 H 0.5942 0.1077 0.7661 0.032 Uiso 1 1 calc R . . 0
C25 C 0.66818(16) 0.18061(15) 0.79364(15) 0.0252(7) Uani 1 1 d . . . 0
H25 H 0.6820 0.1699 0.7599 0.030 Uiso 1 1 calc R . . 0
C26 C 0.70153(15) 0.23413(15) 0.83887(14) 0.0201(6) Uani 1 1 d . . . 0
C27 C 0.79194(15) 0.58733(15) 0.94237(14) 0.0203(6) Uani 1 1 d . . . 0
C28 C 0.76632(14) 0.64997(14) 0.90079(14) 0.0186(6) Uani 1 1 d . . . 0
C29 C 0.74339(16) 0.64828(15) 0.83183(14) 0.0224(6) Uani 1 1 d . . . 0
H29 H 0.7448 0.6063 0.8108 0.027 Uiso 1 1 calc R . . 0
C30 C 0.71856(16) 0.70698(15) 0.79363(14) 0.0223(6) Uani 1 1 d . . . 0
H30 H 0.7032 0.7052 0.7467 0.027 Uiso 1 1 calc R . . 0
C31 C 0.71608(15) 0.76869(14) 0.82404(14) 0.0200(6) Uani 1 1 d . . . 0
C32 C 0.74006(15) 0.77131(15) 0.89333(14) 0.0206(6) Uani 1 1 d . . . 0
H32 H 0.7394 0.8134 0.9145 0.025 Uiso 1 1 calc R . . 0
C33 C 0.76477(15) 0.71221(15) 0.93070(14) 0.0203(6) Uani 1 1 d . . . 0
H33 H 0.7810 0.7141 0.9777 0.024 Uiso 1 1 calc R . . 0
C34 C 0.5717(2) 0.2477(2) 0.6257(2) 0.0556(11) Uani 1 1 d . . . 0
H34A H 0.6170 0.2362 0.6286 0.083 Uiso 1 1 calc R . . 0
H34B H 0.5387 0.2544 0.5787 0.083 Uiso 1 1 calc R . . 0
H34C H 0.5559 0.2102 0.6446 0.083 Uiso 1 1 calc R . . 0
C35 C 0.5135(3) 0.3375(4) 0.6594(5) 0.152(4) Uani 1 1 d . . . 0
H35A H 0.5211 0.3848 0.6764 0.229 Uiso 1 1 calc R . . 0
H35B H 0.4986 0.3091 0.6867 0.229 Uiso 1 1 calc R . . 0
H35C H 0.4779 0.3372 0.6130 0.229 Uiso 1 1 calc R . . 0
C36 C 0.63591(19) 0.34127(19) 0.69930(18) 0.0386(8) Uani 1 1 d . . . 0
H36 H 0.6761 0.3208 0.7002 0.046 Uiso 1 1 calc R . . 0
N9 N 0.57684(18) 0.31038(19) 0.66255(18) 0.0515(9) Uani 1 1 d . . . 0
O8 O 0.64433(13) 0.39408(14) 0.73269(13) 0.0469(7) Uani 1 1 d . . . 0
C37 C 0.4846(6) 0.4744(5) 0.0712(7) 0.145(5) Uani 0.631(5) 1 d PD A 1 0
H37A H 0.5135 0.4612 0.1177 0.217 Uiso 0.631(5) 1 calc PR A 1 0
H37B H 0.4561 0.5140 0.0699 0.217 Uiso 0.631(5) 1 calc PR A 1 0
H37C H 0.5139 0.4865 0.0498 0.217 Uiso 0.631(5) 1 calc PR A 1 0
C38 C 0.3698(3) 0.4151(4) 0.0312(5) 0.077(2) Uani 0.631(5) 1 d PD A 1 0
H38A H 0.3448 0.3753 0.0047 0.116 Uiso 0.631(5) 1 calc PR A 1 0
H38B H 0.3452 0.4573 0.0098 0.116 Uiso 0.631(5) 1 calc PR A 1 0
H38C H 0.3730 0.4117 0.0762 0.116 Uiso 0.631(5) 1 calc PR A 1 0
C39 C 0.4605(4) 0.3659(4) 0.0073(4) 0.0687(19) Uani 0.631(5) 1 d PD A 1 0
H39 H 0.4272 0.3343 -0.0216 0.082 Uiso 0.631(5) 1 calc PR A 1 0
N10 N 0.4399(3) 0.4168(3) 0.0356(3) 0.0709(13) Uani 0.631(5) 1 d PD A 1 0
O9 O 0.5214(6) 0.359(3) 0.0180(14) 0.076(3) Uani 0.631(5) 1 d PD A 1 0
N10' N 0.4367(5) 0.4111(5) 0.0420(6) 0.0709(13) Uani 0.369(5) 1 d PD A 2 0
O9' O 0.5184(12) 0.357(4) 0.022(2) 0.076(3) Uani 0.369(5) 1 d PD A 2 0
C37' C 0.4203(8) 0.4525(10) 0.0887(9) 0.145(5) Uani 0.369(5) 1 d PD A 2 0
H37D H 0.4622 0.4589 0.1307 0.217 Uiso 0.369(5) 1 calc PR A 2 0
H37E H 0.3856 0.4285 0.0977 0.217 Uiso 0.369(5) 1 calc PR A 2 0
H37F H 0.4024 0.4974 0.0687 0.217 Uiso 0.369(5) 1 calc PR A 2 0
C38' C 0.3828(5) 0.3956(8) -0.0234(6) 0.077(2) Uani 0.369(5) 1 d PD A 2 0
H38D H 0.3965 0.4115 -0.0574 0.116 Uiso 0.369(5) 1 calc PR A 2 0
H38E H 0.3403 0.4189 -0.0297 0.116 Uiso 0.369(5) 1 calc PR A 2 0
H38F H 0.3750 0.3458 -0.0278 0.116 Uiso 0.369(5) 1 calc PR A 2 0
C39' C 0.5033(4) 0.3882(4) 0.0622(4) 0.0687(19) Uani 0.369(5) 1 d PD A 2 0
H39' H 0.5374 0.3962 0.1066 0.082 Uiso 0.369(5) 1 calc PR A 2 0
O10 O 0.4024(4) 0.4561(4) 0.2178(4) 0.135(6) Uani 0.30 1 d PRDU A 1 1
C40 C 0.4134(4) 0.4807(4) 0.2808(4) 0.087(6) Uani 0.30 1 d PRDU A 1 3
O11 O 0.4352(4) 0.5065(4) 0.2085(4) 0.085(6) Uani 0.20 1 d PRDU A 2 1
C41 C 0.3803(4) 0.5415(4) 0.1509(4) 0.059(6) Uani 0.20 1 d PRDU A 2 3

loop_
_atom_site_aniso_label
_atom_site_aniso_U_11
_atom_site_aniso_U_22
_atom_site_aniso_U_33
_atom_site_aniso_U_23
_atom_site_aniso_U_13
_atom_site_aniso_U_12
Mn1 0.0186(2) 0.0158(2) 0.0154(2) -0.00064(15) 0.00725(19) -0.00309(17)
Mn2 0.0161(2) 0.0215(2) 0.0155(2) -0.00515(16) 0.00851(19) -0.00554(17)
N1 0.0225(13) 0.0227(13) 0.0179(12) -0.0018(9) 0.0099(11) -0.0069(10)
N2 0.0196(13) 0.0217(12) 0.0173(12) 0.0000(9) 0.0072(10) -0.0036(10)
N3 0.0202(13) 0.0174(11) 0.0157(11) -0.0013(9) 0.0082(10) -0.0042(10)
N4 0.0190(13) 0.0178(11) 0.0161(11) -0.0019(9) 0.0089(10) -0.0027(10)
N5 0.0198(13) 0.0181(12) 0.0192(12) -0.0008(9) 0.0092(11) -0.0004(10)
N6 0.0200(13) 0.0173(12) 0.0218(12) -0.0012(9) 0.0123(11) -0.0024(10)
N7 0.0196(13) 0.0163(11) 0.0170(11) -0.0040(9) 0.0094(10) -0.0022(10)
N8 0.0175(12) 0.0158(11) 0.0157(11) -0.0030(9) 0.0079(10) -0.0041(9)
O1 0.0177(11) 0.0330(11) 0.0180(10) -0.0060(8) 0.0091(9) -0.0044(9)
O2 0.0222(11) 0.0338(12) 0.0219(10) -0.0109(9) 0.0128(9) -0.0113(9)
O3 0.0341(13) 0.0208(11) 0.0180(10) 0.0031(8) 0.0084(10) 0.0042(9)
O4 0.0292(12) 0.0232(11) 0.0183(10) 0.0030(8) 0.0102(9) -0.0005(9)
O5 0.0341(13) 0.0199(11) 0.0229(11) 0.0008(8) 0.0098(10) 0.0012(9)
O6 0.0242(11) 0.0271(11) 0.0170(10) -0.0028(8) 0.0072(9) -0.0068(9)
O7 0.0326(13) 0.0200(10) 0.0334(12) -0.0016(9) 0.0192(11) -0.0044(9)
C1 0.0308(18) 0.0310(17) 0.0227(15) -0.0059(13) 0.0169(14) -0.0099(14)
C2 0.0349(19) 0.0359(18) 0.0210(15) -0.0095(13) 0.0167(15) -0.0171(15)
C3 0.0251(17) 0.0395(18) 0.0183(15) -0.0024(13) 0.0080(14) -0.0164(14)
C4 0.0235(16) 0.0279(16) 0.0178(14) 0.0013(12) 0.0086(13) -0.0060(13)
C5 0.0227(16) 0.0182(14) 0.0158(13) 0.0033(11) 0.0085(12) -0.0059(12)
C6 0.0187(15) 0.0173(13) 0.0151(13) 0.0029(11) 0.0062(12) -0.0034(11)
C7 0.0207(15) 0.0187(14) 0.0177(13) 0.0014(11) 0.0101(12) -0.0050(12)
C8 0.0206(16) 0.0258(15) 0.0241(15) -0.0009(12) 0.0139(13) -0.0054(12)
C9 0.0197(17) 0.0403(19) 0.0284(17) -0.0093(14) 0.0082(14) -0.0045(14)
C10 0.0207(18) 0.059(2) 0.043(2) -0.0131(18) 0.0151(16) 0.0035(16)
C11 0.032(2) 0.065(3) 0.0375(19) -0.0185(18) 0.0199(17) 0.0022(18)
C12 0.0263(19) 0.058(2) 0.0278(17) -0.0139(16) 0.0142(15) -0.0018(16)
C13 0.0206(16) 0.0321(17) 0.0227(15) -0.0040(12) 0.0128(13) -0.0045(13)
C14 0.0278(17) 0.0195(14) 0.0242(15) -0.0060(12) 0.0114(14) -0.0050(13)
C15 0.0351(19) 0.0340(18) 0.0329(18) -0.0170(14) 0.0194(16) -0.0051(15)
C16 0.048(2) 0.046(2) 0.053(2) -0.0215(18) 0.040(2) -0.0161(18)
C17 0.042(2) 0.0331(18) 0.045(2) -0.0202(15) 0.0323(18) -0.0176(16)
C18 0.0242(16) 0.0179(14) 0.0218(14) -0.0019(11) 0.0117(13) -0.0021(12)
C19 0.0204(15) 0.0159(13) 0.0184(13) 0.0007(11) 0.0101(12) -0.0006(11)
C20 0.0171(14) 0.0164(13) 0.0174(13) 0.0013(11) 0.0079(12) 0.0014(11)
C21 0.0158(15) 0.0175(14) 0.0207(14) 0.0001(11) 0.0067(12) 0.0000(11)
C22 0.0240(16) 0.0206(15) 0.0239(15) -0.0004(12) 0.0126(13) -0.0025(12)
C23 0.0234(16) 0.0232(15) 0.0290(16) -0.0011(12) 0.0100(14) -0.0079(13)
C24 0.0262(17) 0.0217(15) 0.0272(16) -0.0073(12) 0.0079(14) -0.0070(13)
C25 0.0252(17) 0.0268(16) 0.0242(15) -0.0085(12) 0.0115(14) -0.0032(13)
C26 0.0168(15) 0.0217(14) 0.0202(14) -0.0016(11) 0.0068(12) -0.0019(12)
C27 0.0166(15) 0.0225(15) 0.0227(15) 0.0035(12) 0.0096(13) -0.0011(12)
C28 0.0156(14) 0.0203(14) 0.0198(14) 0.0009(11) 0.0079(12) -0.0013(11)
C29 0.0252(16) 0.0208(15) 0.0215(14) -0.0028(12) 0.0106(13) 0.0017(12)
C30 0.0266(16) 0.0246(15) 0.0162(14) 0.0005(11) 0.0101(13) 0.0015(13)
C31 0.0200(15) 0.0190(14) 0.0217(14) 0.0039(11) 0.0100(13) 0.0005(12)
C32 0.0220(16) 0.0191(14) 0.0203(14) -0.0014(11) 0.0092(13) 0.0009(12)
C33 0.0193(15) 0.0250(15) 0.0174(14) -0.0017(11) 0.0088(12) 0.0001(12)
C34 0.063(3) 0.050(2) 0.040(2) -0.0104(18) 0.011(2) -0.010(2)
C35 0.056(4) 0.179(8) 0.219(9) -0.145(8) 0.058(5) -0.047(5)
C36 0.0266(19) 0.043(2) 0.0371(19) -0.0027(16) 0.0062(16) -0.0022(16)
N9 0.0351(19) 0.060(2) 0.054(2) -0.0238(17) 0.0146(17) -0.0149(16)
O8 0.0312(14) 0.0446(15) 0.0498(16) -0.0128(13) 0.0044(13) -0.0053(12)
C37 0.102(9) 0.131(9) 0.209(13) -0.086(9) 0.076(9) -0.047(7)
C38 0.049(4) 0.077(5) 0.101(6) 0.013(4) 0.029(4) 0.021(4)
C39 0.055(5) 0.058(4) 0.101(6) 0.006(4) 0.042(4) 0.004(3)
N10 0.041(2) 0.059(3) 0.106(4) -0.008(2) 0.027(2) 0.007(2)
O9 0.052(2) 0.056(3) 0.138(4) 0.013(4) 0.057(3) 0.014(3)
N10' 0.041(2) 0.059(3) 0.106(4) -0.008(2) 0.027(2) 0.007(2)
O9' 0.052(2) 0.056(3) 0.138(4) 0.013(4) 0.057(3) 0.014(3)
C37' 0.102(9) 0.131(9) 0.209(13) -0.086(9) 0.076(9) -0.047(7)
C38' 0.049(4) 0.077(5) 0.101(6) 0.013(4) 0.029(4) 0.021(4)
C39' 0.055(5) 0.058(4) 0.101(6) 0.006(4) 0.042(4) 0.004(3)
O10 0.128(10) 0.140(10) 0.142(10) -0.034(8) 0.065(8) -0.021(8)
C40 0.083(9) 0.091(9) 0.095(9) 0.012(7) 0.046(8) 0.010(7)
O11 0.089(9) 0.074(9) 0.101(9) -0.001(7) 0.051(8) -0.008(7)
C41 0.061(9) 0.076(10) 0.051(9) -0.012(7) 0.035(7) 0.025(8)

loop_
_atom_type_symbol
_atom_type_description
_atom_type_scat_dispersion_real
_atom_type_scat_dispersion_imag
_atom_type_scat_source
C C 0.0033 0.0016 'International Tables Vol C Tables 4.2.6.8 and 6.1.1.4'
H H 0.0000 0.0000 'International Tables Vol C Tables 4.2.6.8 and 6.1.1.4'
N N 0.0061 0.0033 'International Tables Vol C Tables 4.2.6.8 and 6.1.1.4'
O O 0.0106 0.0060 'International Tables Vol C Tables 4.2.6.8 and 6.1.1.4'
Mn Mn 0.3368 0.7283 'International Tables Vol C Tables 4.2.6.8 and 6.1.1.4'

loop_
_geom_angle_atom_site_label_1
_geom_angle_atom_site_label_2
_geom_angle_atom_site_label_3
_geom_angle
_geom_angle_site_symmetry_1
_geom_angle_site_symmetry_3
_geom_angle_publ_flag
N3 Mn1 O4 134.15(8) . . ?
N3 Mn1 N7 82.41(9) . . ?
O4 Mn1 N7 128.24(9) . . ?
N3 Mn1 N5 139.97(9) . . ?
O4 Mn1 N5 85.49(8) . . ?
N7 Mn1 N5 73.09(8) . . ?
N3 Mn1 O5 92.05(8) . . ?
O4 Mn1 O5 58.99(7) . . ?
N7 Mn1 O5 91.19(8) . . ?
N5 Mn1 O5 119.07(9) . . ?
N3 Mn1 N1 73.41(9) . . ?
O4 Mn1 N1 93.46(9) . . ?
N7 Mn1 N1 136.80(9) . . ?
N5 Mn1 N1 103.74(9) . . ?
O5 Mn1 N1 124.26(8) . . ?
N3 Mn1 C27 114.35(9) . . ?
O4 Mn1 C27 29.43(8) . . ?
N7 Mn1 C27 112.27(9) . . ?
N5 Mn1 C27 104.18(9) . . ?
O5 Mn1 C27 29.59(8) . . ?
N1 Mn1 C27 110.21(9) . . ?
O2 Mn2 O1 88.36(9) . . ?
O2 Mn2 N4 174.18(9) . . ?
O1 Mn2 N4 86.17(9) . . ?
O2 Mn2 N8 87.39(9) . . ?
O1 Mn2 N8 175.75(9) . . ?
N4 Mn2 N8 98.07(9) . . ?
O2 Mn2 O7 94.96(9) . . ?
O1 Mn2 O7 89.55(8) . . ?
N4 Mn2 O7 83.01(9) . . ?
N8 Mn2 O7 90.86(9) . . ?
O2 Mn2 O6 90.52(9) . . ?
O1 Mn2 O6 92.58(8) . . ?
N4 Mn2 O6 91.72(9) . . ?
N8 Mn2 O6 87.42(8) . . ?
O7 Mn2 O6 174.18(8) . . ?
C1 N1 C5 117.4(3) . . ?
C1 N1 Mn1 127.2(2) . . ?
C5 N1 Mn1 115.27(18) . . ?
C6 N2 C7 101.8(2) . . ?
C6 N3 N4 105.2(2) . . ?
C6 N3 Mn1 118.18(18) . . ?
N4 N3 Mn1 136.54(18) . . ?
C7 N4 N3 106.3(2) . . ?
C7 N4 Mn2 125.18(18) . . ?
N3 N4 Mn2 126.95(18) . . ?
C14 N5 C18 117.6(2) . . ?
C14 N5 Mn1 126.0(2) . . ?
C18 N5 Mn1 115.98(18) . . ?
C19 N6 C20 102.9(2) . . ?
C19 N7 N8 105.3(2) . . ?
C19 N7 Mn1 117.17(18) . . ?
N8 N7 Mn1 137.08(17) . . ?
C20 N8 N7 107.0(2) . . ?
C20 N8 Mn2 127.18(18) . . ?
N7 N8 Mn2 125.83(17) . . ?
C13 O1 Mn2 128.14(18) . . ?
C26 O2 Mn2 131.98(18) . . ?
C31 O3 H3 109.5 . . ?
C27 O4 Mn1 92.98(17) . . ?
C27 O5 Mn1 87.82(16) . . ?
Mn2 O6 H6A 120.0 . . ?
Mn2 O6 H6B 120.0 . . ?
H6A O6 H6B 120.0 . . ?
Mn2 O7 H7A 119.9 . . ?
Mn2 O7 H7B 120.1 . . ?
H7A O7 H7B 120.0 . . ?
N1 C1 C2 123.5(3) . . ?
N1 C1 H1 118.2 . . ?
C2 C1 H1 118.2 . . ?
C1 C2 C3 118.4(3) . . ?
C1 C2 H2 120.8 . . ?
C3 C2 H2 120.8 . . ?
C2 C3 C4 119.2(3) . . ?
C2 C3 H3A 120.4 . . ?
C4 C3 H3A 120.4 . . ?
C5 C4 C3 118.3(3) . . ?
C5 C4 H4 120.8 . . ?
C3 C4 H4 120.8 . . ?
N1 C5 C4 123.1(3) . . ?
N1 C5 C6 114.4(3) . . ?
C4 C5 C6 122.5(3) . . ?
N3 C6 N2 114.4(2) . . ?
N3 C6 C5 118.6(3) . . ?
N2 C6 C5 127.0(3) . . ?
N4 C7 N2 112.3(2) . . ?
N4 C7 C8 123.8(3) . . ?
N2 C7 C8 123.8(3) . . ?
C9 C8 C13 119.6(3) . . ?
C9 C8 C7 119.4(3) . . ?
C13 C8 C7 120.8(3) . . ?
C10 C9 C8 121.1(3) . . ?
C10 C9 H9 119.4 . . ?
C8 C9 H9 119.4 . . ?
C9 C10 C11 119.3(3) . . ?
C9 C10 H10 120.3 . . ?
C11 C10 H10 120.3 . . ?
C12 C11 C10 120.8(3) . . ?
C12 C11 H11 119.6 . . ?
C10 C11 H11 119.6 . . ?
C11 C12 C13 120.3(3) . . ?
C11 C12 H12 119.8 . . ?
C13 C12 H12 119.8 . . ?
O1 C13 C8 122.5(3) . . ?
O1 C13 C12 118.8(3) . . ?
C8 C13 C12 118.7(3) . . ?
N5 C14 C15 123.6(3) . . ?
N5 C14 H14 118.2 . . ?
C15 C14 H14 118.2 . . ?
C14 C15 C16 118.2(3) . . ?
C14 C15 H15 120.9 . . ?
C16 C15 H15 120.9 . . ?
C15 C16 C17 119.5(3) . . ?
C15 C16 H16 120.2 . . ?
C17 C16 H16 120.2 . . ?
C18 C17 C16 118.4(3) . . ?
C18 C17 H17 120.8 . . ?
C16 C17 H17 120.8 . . ?
N5 C18 C17 122.5(3) . . ?
N5 C18 C19 114.1(2) . . ?
C17 C18 C19 123.3(3) . . ?
N7 C19 N6 113.7(2) . . ?
N7 C19 C18 118.8(2) . . ?
N6 C19 C18 127.5(3) . . ?
N8 C20 N6 111.1(2) . . ?
N8 C20 C21 124.1(2) . . ?
N6 C20 C21 124.7(3) . . ?
C22 C21 C26 119.2(3) . . ?
C22 C21 C20 120.6(2) . . ?
C26 C21 C20 120.2(3) . . ?
C23 C22 C21 121.4(3) . . ?
C23 C22 H22 119.3 . . ?
C21 C22 H22 119.3 . . ?
C22 C23 C24 119.3(3) . . ?
C22 C23 H23 120.4 . . ?
C24 C23 H23 120.4 . . ?
C25 C24 C23 120.6(3) . . ?
C25 C24 H24 119.7 . . ?
C23 C24 H24 119.7 . . ?
C24 C25 C26 121.3(3) . . ?
C24 C25 H25 119.4 . . ?
C26 C25 H25 119.4 . . ?
O2 C26 C25 118.3(3) . . ?
O2 C26 C21 123.5(3) . . ?
C25 C26 C21 118.3(3) . . ?
O4 C27 O5 120.1(3) . . ?
O4 C27 C28 119.3(3) . . ?
O5 C27 C28 120.6(2) . . ?
O4 C27 Mn1 57.59(14) . . ?
O5 C27 Mn1 62.59(15) . . ?
C28 C27 Mn1 175.7(2) . . ?
C33 C28 C29 118.6(3) . . ?
C33 C28 C27 119.8(3) . . ?
C29 C28 C27 121.6(3) . . ?
C30 C29 C28 120.8(3) . . ?
C30 C29 H29 119.6 . . ?
C28 C29 H29 119.6 . . ?
C29 C30 C31 120.0(3) . . ?
C29 C30 H30 120.0 . . ?
C31 C30 H30 120.0 . . ?
O3 C31 C30 122.4(2) . . ?
O3 C31 C32 117.8(3) . . ?
C30 C31 C32 119.7(3) . . ?
C33 C32 C31 119.5(3) . . ?
C33 C32 H32 120.3 . . ?
C31 C32 H32 120.3 . . ?
C32 C33 C28 121.3(3) . . ?
C32 C33 H33 119.3 . . ?
C28 C33 H33 119.3 . . ?
N9 C34 H34A 109.5 . . ?
N9 C34 H34B 109.5 . . ?
H34A C34 H34B 109.5 . . ?
N9 C34 H34C 109.5 . . ?
H34A C34 H34C 109.5 . . ?
H34B C34 H34C 109.5 . . ?
N9 C35 H35A 109.5 . . ?
N9 C35 H35B 109.5 . . ?
H35A C35 H35B 109.5 . . ?
N9 C35 H35C 109.5 . . ?
H35A C35 H35C 109.5 . . ?
H35B C35 H35C 109.5 . . ?
O8 C36 N9 126.7(4) . . ?
O8 C36 H36 116.7 . . ?
N9 C36 H36 116.7 . . ?
C36 N9 C35 120.1(4) . . ?
C36 N9 C34 123.1(4) . . ?
C35 N9 C34 116.8(4) . . ?
O9 C39 N10 122.1(12) . . ?
O9 C39 H39 118.9 . . ?
N10 C39 H39 118.9 . . ?
C39 N10 C37 122.7(6) . . ?
C39 N10 C38 119.7(6) . . ?
C37 N10 C38 117.6(7) . . ?
C39' N10' C38' 121.4(7) . . ?
C39' N10' C37' 119.3(8) . . ?
C38' N10' C37' 119.3(9) . . ?
N10' C37' H37D 109.5 . . ?
N10' C37' H37E 109.5 . . ?
H37D C37' H37E 109.5 . . ?
N10' C37' H37F 109.5 . . ?
H37D C37' H37F 109.5 . . ?
H37E C37' H37F 109.5 . . ?
N10' C38' H38D 109.5 . . ?
N10' C38' H38E 109.5 . . ?
H38D C38' H38E 109.5 . . ?
N10' C38' H38F 109.5 . . ?
H38D C38' H38F 109.5 . . ?
H38E C38' H38F 109.5 . . ?
O9' C39' N10' 119.7(11) . . ?
O9' C39' H39' 120.2 . . ?
N10' C39' H39' 120.2 . . ?

loop_
_geom_bond_atom_site_label_1
_geom_bond_atom_site_label_2
_geom_bond_distance
_geom_bond_site_symmetry_2
_geom_bond_publ_flag
Mn1 N3 2.163(2) . ?
Mn1 O4 2.177(2) . ?
Mn1 N7 2.198(2) . ?
Mn1 N5 2.281(2) . ?
Mn1 O5 2.288(2) . ?
Mn1 N1 2.288(3) . ?
Mn1 C27 2.575(3) . ?
Mn2 O2 1.870(2) . ?
Mn2 O1 1.9024(19) . ?
Mn2 N4 2.002(2) . ?
Mn2 N8 2.012(2) . ?
Mn2 O7 2.232(2) . ?
Mn2 O6 2.271(2) . ?
N1 C1 1.341(4) . ?
N1 C5 1.350(4) . ?
N2 C6 1.346(4) . ?
N2 C7 1.351(4) . ?
N3 C6 1.326(4) . ?
N3 N4 1.366(3) . ?
N4 C7 1.348(4) . ?
N5 C14 1.339(4) . ?
N5 C18 1.350(4) . ?
N6 C19 1.346(4) . ?
N6 C20 1.352(4) . ?
N7 C19 1.323(4) . ?
N7 N8 1.367(3) . ?
N8 C20 1.348(4) . ?
O1 C13 1.344(4) . ?
O2 C26 1.332(4) . ?
O3 C31 1.356(3) . ?
O3 H3 0.8400 . ?
O4 C27 1.267(3) . ?
O5 C27 1.272(4) . ?
O6 H6A 0.8500 . ?
O6 H6B 0.8499 . ?
O7 H7A 0.8500 . ?
O7 H7B 0.8499 . ?
C1 C2 1.380(5) . ?
C1 H1 0.9500 . ?
C2 C3 1.386(5) . ?
C2 H2 0.9500 . ?
C3 C4 1.391(4) . ?
C3 H3A 0.9500 . ?
C4 C5 1.384(4) . ?
C4 H4 0.9500 . ?
C5 C6 1.469(4) . ?
C7 C8 1.462(4) . ?
C8 C9 1.396(4) . ?
C8 C13 1.405(4) . ?
C9 C10 1.378(5) . ?
C9 H9 0.9500 . ?
C10 C11 1.385(5) . ?
C10 H10 0.9500 . ?
C11 C12 1.383(5) . ?
C11 H11 0.9500 . ?
C12 C13 1.405(4) . ?
C12 H12 0.9500 . ?
C14 C15 1.376(4) . ?
C14 H14 0.9500 . ?
C15 C16 1.381(5) . ?
C15 H15 0.9500 . ?
C16 C17 1.387(5) . ?
C16 H16 0.9500 . ?
C17 C18 1.383(4) . ?
C17 H17 0.9500 . ?
C18 C19 1.478(4) . ?
C20 C21 1.461(4) . ?
C21 C22 1.400(4) . ?
C21 C26 1.412(4) . ?
C22 C23 1.382(4) . ?
C22 H22 0.9500 . ?
C23 C24 1.385(4) . ?
C23 H23 0.9500 . ?
C24 C25 1.374(4) . ?
C24 H24 0.9500 . ?
C25 C26 1.407(4) . ?
C25 H25 0.9500 . ?
C27 C28 1.483(4) . ?
C28 C33 1.391(4) . ?
C28 C29 1.394(4) . ?
C29 C30 1.384(4) . ?
C29 H29 0.9500 . ?
C30 C31 1.393(4) . ?
C30 H30 0.9500 . ?
C31 C32 1.399(4) . ?
C32 C33 1.382(4) . ?
C32 H32 0.9500 . ?
C33 H33 0.9500 . ?
C34 N9 1.449(5) . ?
C34 H34A 0.9800 . ?
C34 H34B 0.9800 . ?
C34 H34C 0.9800 . ?
C35 N9 1.442(7) . ?
C35 H35A 0.9800 . ?
C35 H35B 0.9800 . ?
C35 H35C 0.9800 . ?
C36 O8 1.235(4) . ?
C36 N9 1.318(5) . ?
C36 H36 0.9500 . ?
C37 N10 1.463(8) . ?
C37 H37A 0.9800 . ?
C37 H37B 0.9800 . ?
C37 H37C 0.9800 . ?
C38 N10 1.479(7) . ?
C38 H38A 0.9800 . ?
C38 H38B 0.9800 . ?
C38 H38C 0.9800 . ?
C39 O9 1.239(10) . ?
C39 N10 1.351(7) . ?
C39 H39 0.9500 . ?
N10' C39' 1.379(8) . ?
N10' C38' 1.442(9) . ?
N10' C37' 1.481(9) . ?
O9' C39' 1.241(10) . ?
C37' H37D 0.9800 . ?
C37' H37E 0.9800 . ?
C37' H37F 0.9800 . ?
C38' H38D 0.9800 . ?
C38' H38E 0.9800 . ?
C38' H38F 0.9800 . ?
C39' H39' 0.9500 . ?
O10 C40 1.4052 . ?
O11 C41 1.4737 . ?

loop_
_geom_torsion_atom_site_label_1
_geom_torsion_atom_site_label_2
_geom_torsion_atom_site_label_3
_geom_torsion_atom_site_label_4
_geom_torsion
_geom_torsion_site_symmetry_1
_geom_torsion_site_symmetry_2
_geom_torsion_site_symmetry_3
_geom_torsion_site_symmetry_4
_geom_torsion_publ_flag
N3 Mn1 N1 C1 178.4(3) . . . . ?
O4 Mn1 N1 C1 43.1(2) . . . . ?
N7 Mn1 N1 C1 -122.9(2) . . . . ?
N5 Mn1 N1 C1 -43.1(2) . . . . ?
O5 Mn1 N1 C1 97.5(2) . . . . ?
C27 Mn1 N1 C1 68.0(2) . . . . ?
N3 Mn1 N1 C5 2.93(18) . . . . ?
O4 Mn1 N1 C5 -132.31(19) . . . . ?
N7 Mn1 N1 C5 61.7(2) . . . . ?
N5 Mn1 N1 C5 141.49(18) . . . . ?
O5 Mn1 N1 C5 -78.0(2) . . . . ?
C27 Mn1 N1 C5 -107.48(19) . . . . ?
O4 Mn1 N3 C6 74.9(2) . . . . ?
N7 Mn1 N3 C6 -147.3(2) . . . . ?
N5 Mn1 N3 C6 -95.2(2) . . . . ?
O5 Mn1 N3 C6 121.8(2) . . . . ?
N1 Mn1 N3 C6 -3.45(19) . . . . ?
C27 Mn1 N3 C6 101.7(2) . . . . ?
O4 Mn1 N3 N4 -101.4(3) . . . . ?
N7 Mn1 N3 N4 36.4(2) . . . . ?
N5 Mn1 N3 N4 88.5(3) . . . . ?
O5 Mn1 N3 N4 -54.5(2) . . . . ?
N1 Mn1 N3 N4 -179.7(3) . . . . ?
C27 Mn1 N3 N4 -74.6(3) . . . . ?
C6 N3 N4 C7 -0.6(3) . . . . ?
Mn1 N3 N4 C7 176.0(2) . . . . ?
C6 N3 N4 Mn2 165.52(18) . . . . ?
Mn1 N3 N4 Mn2 -17.9(4) . . . . ?
O2 Mn2 N4 C7 -11.3(11) . . . . ?
O1 Mn2 N4 C7 -31.4(2) . . . . ?
N8 Mn2 N4 C7 148.5(2) . . . . ?
O7 Mn2 N4 C7 58.6(2) . . . . ?
O6 Mn2 N4 C7 -123.9(2) . . . . ?
O2 Mn2 N4 N3 -175.0(8) . . . . ?
O1 Mn2 N4 N3 164.9(2) . . . . ?
N8 Mn2 N4 N3 -15.2(2) . . . . ?
O7 Mn2 N4 N3 -105.1(2) . . . . ?
O6 Mn2 N4 N3 72.4(2) . . . . ?
N3 Mn1 N5 C14 125.4(2) . . . . ?
O4 Mn1 N5 C14 -47.5(2) . . . . ?
N7 Mn1 N5 C14 -179.8(3) . . . . ?
O5 Mn1 N5 C14 -98.1(2) . . . . ?
N1 Mn1 N5 C14 45.0(3) . . . . ?
C27 Mn1 N5 C14 -70.4(3) . . . . ?
N3 Mn1 N5 C18 -61.8(3) . . . . ?
O4 Mn1 N5 C18 125.2(2) . . . . ?
N7 Mn1 N5 C18 -7.1(2) . . . . ?
O5 Mn1 N5 C18 74.7(2) . . . . ?
N1 Mn1 N5 C18 -142.3(2) . . . . ?
C27 Mn1 N5 C18 102.3(2) . . . . ?
N3 Mn1 N7 C19 156.2(2) . . . . ?
O4 Mn1 N7 C19 -61.7(2) . . . . ?
N5 Mn1 N7 C19 8.17(19) . . . . ?
O5 Mn1 N7 C19 -111.9(2) . . . . ?
N1 Mn1 N7 C19 100.4(2) . . . . ?
C27 Mn1 N7 C19 -90.6(2) . . . . ?
N3 Mn1 N7 N8 -33.2(3) . . . . ?
O4 Mn1 N7 N8 109.0(3) . . . . ?
N5 Mn1 N7 N8 178.8(3) . . . . ?
O5 Mn1 N7 N8 58.7(3) . . . . ?
N1 Mn1 N7 N8 -88.9(3) . . . . ?
C27 Mn1 N7 N8 80.1(3) . . . . ?
C19 N7 N8 C20 1.7(3) . . . . ?
Mn1 N7 N8 C20 -169.7(2) . . . . ?
C19 N7 N8 Mn2 -176.91(18) . . . . ?
Mn1 N7 N8 Mn2 11.7(4) . . . . ?
O2 Mn2 N8 C20 17.3(2) . . . . ?
O1 Mn2 N8 C20 17.8(14) . . . . ?
N4 Mn2 N8 C20 -160.7(2) . . . . ?
O7 Mn2 N8 C20 -77.7(2) . . . . ?
O6 Mn2 N8 C20 107.9(2) . . . . ?
O2 Mn2 N8 N7 -164.4(2) . . . . ?
O1 Mn2 N8 N7 -163.8(12) . . . . ?
N4 Mn2 N8 N7 17.6(2) . . . . ?
O7 Mn2 N8 N7 100.7(2) . . . . ?
O6 Mn2 N8 N7 -73.7(2) . . . . ?
O2 Mn2 O1 C13 -137.9(2) . . . . ?
N4 Mn2 O1 C13 40.1(2) . . . . ?
N8 Mn2 O1 C13 -138.5(12) . . . . ?
O7 Mn2 O1 C13 -42.9(2) . . . . ?
O6 Mn2 O1 C13 131.6(2) . . . . ?
O1 Mn2 O2 C26 152.7(3) . . . . ?
N4 Mn2 O2 C26 132.6(9) . . . . ?
N8 Mn2 O2 C26 -27.3(3) . . . . ?
O7 Mn2 O2 C26 63.3(3) . . . . ?
O6 Mn2 O2 C26 -114.7(3) . . . . ?
N3 Mn1 O4 C27 56.5(2) . . . . ?
N7 Mn1 O4 C27 -65.49(19) . . . . ?
N5 Mn1 O4 C27 -129.79(18) . . . . ?
O5 Mn1 O4 C27 -1.77(16) . . . . ?
N1 Mn1 O4 C27 126.67(17) . . . . ?
N3 Mn1 O5 C27 -140.58(17) . . . . ?
O4 Mn1 O5 C27 1.76(16) . . . . ?
N7 Mn1 O5 C27 136.97(17) . . . . ?
N5 Mn1 O5 C27 65.71(19) . . . . ?
N1 Mn1 O5 C27 -69.33(19) . . . . ?
C5 N1 C1 C2 -1.2(4) . . . . ?
Mn1 N1 C1 C2 -176.5(2) . . . . ?
N1 C1 C2 C3 0.6(5) . . . . ?
C1 C2 C3 C4 0.1(4) . . . . ?
C2 C3 C4 C5 -0.1(4) . . . . ?
C1 N1 C5 C4 1.1(4) . . . . ?
Mn1 N1 C5 C4 177.1(2) . . . . ?
C1 N1 C5 C6 -178.0(2) . . . . ?
Mn1 N1 C5 C6 -2.1(3) . . . . ?
C3 C4 C5 N1 -0.5(4) . . . . ?
C3 C4 C5 C6 178.6(3) . . . . ?
N4 N3 C6 N2 0.5(3) . . . . ?
Mn1 N3 C6 N2 -176.88(17) . . . . ?
N4 N3 C6 C5 -179.0(2) . . . . ?
Mn1 N3 C6 C5 3.6(3) . . . . ?
C7 N2 C6 N3 -0.1(3) . . . . ?
C7 N2 C6 C5 179.3(3) . . . . ?
N1 C5 C6 N3 -0.9(4) . . . . ?
C4 C5 C6 N3 180.0(3) . . . . ?
N1 C5 C6 N2 179.7(2) . . . . ?
C4 C5 C6 N2 0.6(4) . . . . ?
N3 N4 C7 N2 0.6(3) . . . . ?
Mn2 N4 C7 N2 -165.85(18) . . . . ?
N3 N4 C7 C8 -178.3(2) . . . . ?
Mn2 N4 C7 C8 15.2(4) . . . . ?
C6 N2 C7 N4 -0.3(3) . . . . ?
C6 N2 C7 C8 178.6(3) . . . . ?
N4 C7 C8 C9 -176.4(3) . . . . ?
N2 C7 C8 C9 4.7(4) . . . . ?
N4 C7 C8 C13 8.0(4) . . . . ?
N2 C7 C8 C13 -170.8(3) . . . . ?
C13 C8 C9 C10 -0.6(5) . . . . ?
C7 C8 C9 C10 -176.2(3) . . . . ?
C8 C9 C10 C11 -0.1(6) . . . . ?
C9 C10 C11 C12 0.3(6) . . . . ?
C10 C11 C12 C13 0.2(6) . . . . ?
Mn2 O1 C13 C8 -30.9(4) . . . . ?
Mn2 O1 C13 C12 151.1(2) . . . . ?
C9 C8 C13 O1 -177.0(3) . . . . ?
C7 C8 C13 O1 -1.4(4) . . . . ?
C9 C8 C13 C12 1.1(5) . . . . ?
C7 C8 C13 C12 176.6(3) . . . . ?
C11 C12 C13 O1 177.2(3) . . . . ?
C11 C12 C13 C8 -0.9(5) . . . . ?
C18 N5 C14 C15 1.4(5) . . . . ?
Mn1 N5 C14 C15 174.0(2) . . . . ?
N5 C14 C15 C16 -0.5(5) . . . . ?
C14 C15 C16 C17 -1.3(6) . . . . ?
C15 C16 C17 C18 2.2(6) . . . . ?
C14 N5 C18 C17 -0.4(4) . . . . ?
Mn1 N5 C18 C17 -173.8(3) . . . . ?
C14 N5 C18 C19 178.5(3) . . . . ?
Mn1 N5 C18 C19 5.2(3) . . . . ?
C16 C17 C18 N5 -1.3(5) . . . . ?
C16 C17 C18 C19 179.8(3) . . . . ?
N8 N7 C19 N6 -1.2(3) . . . . ?
Mn1 N7 C19 N6 172.21(18) . . . . ?
N8 N7 C19 C18 178.0(2) . . . . ?
Mn1 N7 C19 C18 -8.6(3) . . . . ?
C20 N6 C19 N7 0.2(3) . . . . ?
C20 N6 C19 C18 -178.9(3) . . . . ?
N5 C18 C19 N7 2.1(4) . . . . ?
C17 C18 C19 N7 -179.0(3) . . . . ?
N5 C18 C19 N6 -178.9(3) . . . . ?
C17 C18 C19 N6 0.1(5) . . . . ?
N7 N8 C20 N6 -1.7(3) . . . . ?
Mn2 N8 C20 N6 176.89(18) . . . . ?
N7 N8 C20 C21 176.7(2) . . . . ?
Mn2 N8 C20 C21 -4.7(4) . . . . ?
C19 N6 C20 N8 1.0(3) . . . . ?
C19 N6 C20 C21 -177.5(3) . . . . ?
N8 C20 C21 C22 173.5(3) . . . . ?
N6 C20 C21 C22 -8.3(4) . . . . ?
N8 C20 C21 C26 -8.1(4) . . . . ?
N6 C20 C21 C26 170.1(3) . . . . ?
C26 C21 C22 C23 -0.5(4) . . . . ?
C20 C21 C22 C23 177.9(3) . . . . ?
C21 C22 C23 C24 0.3(5) . . . . ?
C22 C23 C24 C25 0.0(5) . . . . ?
C23 C24 C25 C26 -0.1(5) . . . . ?
Mn2 O2 C26 C25 -158.5(2) . . . . ?
Mn2 O2 C26 C21 23.5(4) . . . . ?
C24 C25 C26 O2 -178.2(3) . . . . ?
C24 C25 C26 C21 -0.1(5) . . . . ?
C22 C21 C26 O2 178.5(3) . . . . ?
C20 C21 C26 O2 0.0(4) . . . . ?
C22 C21 C26 C25 0.4(4) . . . . ?
C20 C21 C26 C25 -178.0(3) . . . . ?
Mn1 O4 C27 O5 3.1(3) . . . . ?
Mn1 O4 C27 C28 -176.6(2) . . . . ?
Mn1 O5 C27 O4 -3.0(3) . . . . ?
Mn1 O5 C27 C28 176.8(2) . . . . ?
N3 Mn1 C27 O4 -138.92(16) . . . . ?
N7 Mn1 C27 O4 129.44(17) . . . . ?
N5 Mn1 C27 O4 52.19(18) . . . . ?
O5 Mn1 C27 O4 176.9(3) . . . . ?
N1 Mn1 C27 O4 -58.55(18) . . . . ?
N3 Mn1 C27 O5 44.15(19) . . . . ?
O4 Mn1 C27 O5 -176.9(3) . . . . ?
N7 Mn1 C27 O5 -47.49(18) . . . . ?
N5 Mn1 C27 O5 -124.74(17) . . . . ?
N1 Mn1 C27 O5 124.51(17) . . . . ?
N3 Mn1 C27 C28 -95(3) . . . . ?
O4 Mn1 C27 C28 44(3) . . . . ?
N7 Mn1 C27 C28 173(3) . . . . ?
N5 Mn1 C27 C28 96(3) . . . . ?
O5 Mn1 C27 C28 -139(3) . . . . ?
N1 Mn1 C27 C28 -15(3) . . . . ?
O4 C27 C28 C33 0.2(4) . . . . ?
O5 C27 C28 C33 -179.5(3) . . . . ?
Mn1 C27 C28 C33 -42(3) . . . . ?
O4 C27 C28 C29 -179.7(3) . . . . ?
O5 C27 C28 C29 0.6(4) . . . . ?
Mn1 C27 C28 C29 138(3) . . . . ?
C33 C28 C29 C30 -1.0(4) . . . . ?
C27 C28 C29 C30 178.9(3) . . . . ?
C28 C29 C30 C31 -0.2(5) . . . . ?
C29 C30 C31 O3 -178.9(3) . . . . ?
C29 C30 C31 C32 1.3(5) . . . . ?
O3 C31 C32 C33 179.0(3) . . . . ?
C30 C31 C32 C33 -1.2(4) . . . . ?
C31 C32 C33 C28 0.0(4) . . . . ?
C29 C28 C33 C32 1.1(4) . . . . ?
C27 C28 C33 C32 -178.8(3) . . . . ?
O8 C36 N9 C35 -1.0(8) . . . . ?
O8 C36 N9 C34 -179.0(4) . . . . ?
O9 C39 N10 C37 11(3) . . . . ?
O9 C39 N10 C38 -169(3) . . . . ?
C38' N10' C39' O9' 4(5) . . . . ?
C37' N10' C39' O9' -176(5) . . . . ?
